data_2236686
loop_
_publ_author_name
'Jia, Yong-Yan'
'Chen, Bo'
'Yuan, Yu-Xia'

_publ_section_title
;
 Poly[[diaqua(\m~8~-benzene-1,2,4,5-tetracarboxylato)calciumzinc]
 monohydrate]
;
_journal_coeditor_code WM2661
_journal_issue 9
_journal_name_full 'Acta Crystallographica Section E'
_journal_page_first m1150
_journal_paper_doi 10.1107/S1600536812034113
_journal_volume 68
_journal_year 2012
_chemical_formula_iupac '[Ca Zn (C10 H2 O8) (H2 O)2], H2 O'
_chemical_formula_moiety 'C10 H6 Ca O10 Zn, H2 O'
_chemical_formula_sum 'C10 H8 Ca O11 Zn'
_chemical_formula_weight 409.61
_chemical_name_systematic
;
Poly[[diaqua(\m~8~-benzene-1,2,4,5-tetracarboxylato)calciumzinc] monohydrate]
;
_space_group_IT_number 13
_space_group_name_Hall '-P 2yc'
_symmetry_cell_setting monoclinic
_symmetry_space_group_name_Hall '-P 2yc'
_symmetry_space_group_name_H-M 'P 1 2/c 1'
_atom_sites_solution_hydrogens geom
_atom_sites_solution_primary direct
_atom_sites_solution_secondary difmap
_audit_creation_method SHELXL-97
_cell_angle_alpha 90.00
_cell_angle_beta 115.33(2)
_cell_angle_gamma 90.00
_cell_formula_units_Z 2
_cell_length_a 6.2006(12)
_cell_length_b 9.770(2)
_cell_length_c 11.259(3)
_cell_measurement_reflns_used 1852
_cell_measurement_temperature 293(2)
_cell_measurement_theta_max 27.8445
_cell_measurement_theta_min 2.0845
_cell_volume 616.5(3)
_computing_cell_refinement 'CrystalClear (Rigaku/MSC, 2004)'
_computing_data_collection 'CrystalClear (Rigaku/MSC, 2004)'
_computing_data_reduction 'CrystalClear (Rigaku/MSC, 2004)'
_computing_molecular_graphics 'SHELXTL (Sheldrick, 2008)'
_computing_publication_material 'publCIF (Westrip, 2010)'
_computing_structure_refinement 'SHELXL97 (Sheldrick, 2008)'
_computing_structure_solution 'SHELXS97 (Sheldrick, 2008)'
_diffrn_ambient_temperature 293(2)
_diffrn_detector_area_resol_mean 28.5714
_diffrn_measured_fraction_theta_full 0.980
_diffrn_measured_fraction_theta_max 0.980
_diffrn_measurement_device_type 'Rigaku Saturn CCD'
_diffrn_measurement_method \w
_diffrn_radiation_monochromator graphite
_diffrn_radiation_source 'fine-focus sealed tube'
_diffrn_radiation_type MoK\a
_diffrn_radiation_wavelength 0.71073
_diffrn_reflns_av_R_equivalents 0.0265
_diffrn_reflns_av_sigmaI/netI 0.0256
_diffrn_reflns_limit_h_max 7
_diffrn_reflns_limit_h_min -8
_diffrn_reflns_limit_k_max 12
_diffrn_reflns_limit_k_min -12
_diffrn_reflns_limit_l_max 9
_diffrn_reflns_limit_l_min -14
_diffrn_reflns_number 3849
_diffrn_reflns_theta_full 27.86
_diffrn_reflns_theta_max 27.86
_diffrn_reflns_theta_min 2.08
_exptl_absorpt_coefficient_mu 2.474
_exptl_absorpt_correction_T_max 0.7233
_exptl_absorpt_correction_T_min 0.6507
_exptl_absorpt_correction_type multi-scan
_exptl_absorpt_process_details '(CrystalClear; Rigaku/MSC, 2004)'
_exptl_crystal_colour Colourless
_exptl_crystal_density_diffrn 2.207
_exptl_crystal_density_method 'not measured'
_exptl_crystal_description Prism
_exptl_crystal_F_000 412
_exptl_crystal_size_max 0.19
_exptl_crystal_size_mid 0.17
_exptl_crystal_size_min 0.14
_refine_diff_density_max 0.380
_refine_diff_density_min -0.561
_refine_ls_extinction_method none
_refine_ls_goodness_of_fit_ref 0.838
_refine_ls_hydrogen_treatment constr
_refine_ls_matrix_type full
_refine_ls_number_parameters 106
_refine_ls_number_reflns 1447
_refine_ls_number_restraints 0
_refine_ls_restrained_S_all 0.838
_refine_ls_R_factor_all 0.0304
_refine_ls_R_factor_gt 0.0274
_refine_ls_shift/su_max 0.000
_refine_ls_shift/su_mean 0.000
_refine_ls_structure_factor_coef Fsqd
_refine_ls_weighting_details 'calc w=1/[\s^2^(Fo^2^)+(0.1000P)^2^+0.0000P] where P=(Fo^2^+2Fc^2^)/3'
_refine_ls_weighting_scheme calc
_refine_ls_wR_factor_gt 0.0938
_refine_ls_wR_factor_ref 0.0986
_reflns_number_gt 1360
_reflns_number_total 1447
_reflns_threshold_expression I>2sigma(I)
_cod_data_source_file wm2661.cif
_cod_data_source_block I
_cod_original_cell_volume 616.5(2)
_cod_original_sg_symbol_H-M 'P 2/c'
_cod_database_code 2236686
_cod_database_fobs_code 2236686

loop_
_symmetry_equiv_pos_as_xyz
'x, y, z'
'-x, y, -z+1/2'
'-x, -y, -z'
'x, -y, z-1/2'

loop_
_atom_site_type_symbol
_atom_site_label
_atom_site_fract_x
_atom_site_fract_y
_atom_site_fract_z
_atom_site_U_iso_or_equiv
_atom_site_adp_type
_atom_site_calc_flag
_atom_site_refinement_flags
_atom_site_occupancy
_atom_site_symmetry_multiplicity
Zn Zn1 0.0000 -0.23661(3) -0.2500 0.01455(15) Uani d S 1 2
Ca Ca1 0.5000 -0.51637(6) 0.2500 0.01865(18) Uani d S 1 2
O O1 0.2538(3) -0.34567(15) -0.11362(14) 0.0200(3) Uani d . 1 1
O O2 0.5157(3) -0.35902(17) 0.09520(15) 0.0244(4) Uani d . 1 1
O O3 0.7153(3) -0.29814(17) -0.11799(15) 0.0221(3) Uani d . 1 1
O O4 0.8547(3) -0.10913(16) -0.16958(16) 0.0209(3) Uani d . 1 1
O O5 0.0955(3) -0.4370(2) 0.14219(19) 0.0345(4) Uani d . 1 1
H H5A 0.0534 -0.3562 0.1510 0.041 Uiso d R 1 1
H H5B -0.0270 -0.4882 0.1110 0.041 Uiso d R 1 1
C C1 0.4111(4) -0.2941(2) -0.00731(19) 0.0144(4) Uani d . 1 1
C C2 0.7341(3) -0.1716(2) -0.11904(19) 0.0156(4) Uani d . 1 1
C C3 0.4642(3) -0.1423(2) -0.00489(18) 0.0138(4) Uani d . 1 1
C C4 0.6098(3) -0.0840(2) -0.05841(18) 0.0139(4) Uani d . 1 1
C C5 0.3573(4) -0.0571(2) 0.05340(18) 0.0160(4) Uani d . 1 1
H H5 0.2618 -0.0953 0.0898 0.019 Uiso calc R 1 1
O O6 1.0000 0.1852(4) -0.2500 0.0787(13) Uani d S 1 2
H H6 0.9216 0.1282 -0.2269 0.094 Uiso d R 1 1

loop_
_atom_site_aniso_label
_atom_site_aniso_U_11
_atom_site_aniso_U_22
_atom_site_aniso_U_33
_atom_site_aniso_U_12
_atom_site_aniso_U_13
_atom_site_aniso_U_23
Zn1 0.0131(2) 0.0155(2) 0.0160(2) 0.000 0.00726(16) 0.000
Ca1 0.0200(3) 0.0125(3) 0.0166(3) 0.000 0.0012(2) 0.000
O1 0.0177(7) 0.0131(7) 0.0220(7) -0.0011(5) 0.0016(6) 0.0009(5)
O2 0.0274(8) 0.0226(8) 0.0185(7) 0.0040(6) 0.0054(6) 0.0062(6)
O3 0.0241(8) 0.0164(7) 0.0272(8) -0.0003(7) 0.0123(7) -0.0057(6)
O4 0.0220(8) 0.0206(7) 0.0271(8) -0.0008(6) 0.0171(7) -0.0036(6)
O5 0.0247(8) 0.0326(9) 0.0434(11) 0.0056(8) 0.0118(8) 0.0062(8)
C1 0.0128(9) 0.0134(9) 0.0171(9) 0.0011(7) 0.0063(7) -0.0012(7)
C2 0.0110(8) 0.0198(10) 0.0144(9) 0.0009(8) 0.0040(7) -0.0045(7)
C3 0.0118(8) 0.0148(9) 0.0136(9) -0.0016(7) 0.0043(7) -0.0032(7)
C4 0.0121(8) 0.0153(10) 0.0136(9) -0.0013(7) 0.0050(7) -0.0031(7)
C5 0.0156(9) 0.0174(10) 0.0160(9) -0.0031(8) 0.0077(7) -0.0023(7)
O6 0.071(3) 0.040(2) 0.085(3) 0.000 -0.005(2) 0.000

loop_
_atom_type_symbol
_atom_type_description
_atom_type_scat_dispersion_real
_atom_type_scat_dispersion_imag
_atom_type_scat_source
C C 0.0033 0.0016 'International Tables Vol C Tables 4.2.6.8 and 6.1.1.4'
H H 0.0000 0.0000 'International Tables Vol C Tables 4.2.6.8 and 6.1.1.4'
O O 0.0106 0.0060 'International Tables Vol C Tables 4.2.6.8 and 6.1.1.4'
Ca Ca 0.2262 0.3064 'International Tables Vol C Tables 4.2.6.8 and 6.1.1.4'
Zn Zn 0.2839 1.4301 'International Tables Vol C Tables 4.2.6.8 and 6.1.1.4'

loop_
_geom_angle_atom_site_label_1
_geom_angle_atom_site_label_2
_geom_angle_atom_site_label_3
_geom_angle_site_symmetry_1
_geom_angle_site_symmetry_3
_geom_angle
O4 Zn1 O4 1_455 2_654 101.57(9)
O4 Zn1 O1 1_455 2_554 109.22(7)
O4 Zn1 O1 2_654 2_554 110.65(7)
O4 Zn1 O1 1_455 . 110.65(7)
O4 Zn1 O1 2_654 . 109.22(7)
O1 Zn1 O1 2_554 . 114.72(9)
O2 Ca1 O2 2_655 . 98.59(9)
O2 Ca1 O3 2_655 3_645 140.78(6)
O2 Ca1 O3 . 3_645 103.07(6)
O2 Ca1 O3 2_655 4_546 103.07(6)
O2 Ca1 O3 . 4_546 140.78(6)
O3 Ca1 O3 3_645 4_546 79.77(9)
O2 Ca1 O5 2_655 2_655 77.30(6)
O2 Ca1 O5 . 2_655 78.37(7)
O3 Ca1 O5 3_645 2_655 138.88(7)
O3 Ca1 O5 4_546 2_655 75.09(7)
O2 Ca1 O5 2_655 . 78.37(7)
O2 Ca1 O5 . . 77.30(6)
O3 Ca1 O5 3_645 . 75.09(7)
O3 Ca1 O5 4_546 . 138.88(7)
O5 Ca1 O5 2_655 . 142.29(10)
O2 Ca1 O1 2_655 3_645 152.50(5)
O2 Ca1 O1 . 3_645 73.48(5)
O3 Ca1 O1 3_645 3_645 66.20(5)
O3 Ca1 O1 4_546 3_645 72.21(5)
O5 Ca1 O1 2_655 3_645 75.32(6)
O5 Ca1 O1 . 3_645 123.51(6)
O2 Ca1 O1 2_655 4_546 73.48(5)
O2 Ca1 O1 . 4_546 152.50(5)
O3 Ca1 O1 3_645 4_546 72.21(5)
O3 Ca1 O1 4_546 4_546 66.20(5)
O5 Ca1 O1 2_655 4_546 123.51(6)
O5 Ca1 O1 . 4_546 75.32(6)
O1 Ca1 O1 3_645 4_546 124.96(6)
C1 O1 Zn1 . . 123.33(14)
C1 O1 Ca1 . 3_645 108.26(12)
Zn1 O1 Ca1 . 3_645 105.21(6)
C1 O2 Ca1 . . 149.04(15)
C2 O3 Ca1 . 3_645 141.97(13)
C2 O4 Zn1 . 1_655 111.98(13)
Ca1 O5 H5A . . 123.2
Ca1 O5 H5B . . 125.0
H5A O5 H5B . . 109.3
O2 C1 O1 . . 124.0(2)
O2 C1 C3 . . 117.63(18)
O1 C1 C3 . . 118.31(17)
O3 C2 O4 . . 123.82(17)
O3 C2 C4 . . 119.71(17)
O4 C2 C4 . . 116.47(18)
C5 C3 C4 . . 118.95(18)
C5 C3 C1 . . 116.74(18)
C4 C3 C1 . . 124.31(17)
C5 C4 C3 3_655 . 119.66(18)
C5 C4 C2 3_655 . 119.30(18)
C3 C4 C2 . . 121.03(18)
C3 C5 C4 . 3_655 121.39(18)
C3 C5 H5 . . 119.3
C4 C5 H5 3_655 . 119.3

loop_
_geom_bond_atom_site_label_1
_geom_bond_atom_site_label_2
_geom_bond_site_symmetry_2
_geom_bond_distance
Zn1 O4 1_455 1.9701(15)
Zn1 O4 2_654 1.9701(15)
Zn1 O1 2_554 1.9754(15)
Zn1 O1 . 1.9754(15)
Ca1 O2 2_655 2.3571(17)
Ca1 O2 . 2.3571(17)
Ca1 O3 3_645 2.3618(17)
Ca1 O3 4_546 2.3618(17)
Ca1 O5 2_655 2.4003(19)
Ca1 O5 . 2.4003(19)
Ca1 O1 3_645 2.9172(16)
Ca1 O1 4_546 2.9172(16)
O1 C1 . 1.280(2)
O1 Ca1 3_645 2.9172(16)
O2 C1 . 1.231(3)
O3 C2 . 1.243(3)
O3 Ca1 3_645 2.3618(17)
O4 C2 . 1.273(3)
O4 Zn1 1_655 1.9701(15)
O5 H5A . 0.8500
O5 H5B . 0.8500
C1 C3 . 1.517(3)
C2 C4 . 1.497(3)
C3 C5 . 1.391(3)
C3 C4 . 1.403(3)
C4 C5 3_655 1.392(3)
C5 C4 3_655 1.392(3)
C5 H5 . 0.9300
O6 H6 . 0.8500

loop_
_geom_hbond_atom_site_label_D
_geom_hbond_atom_site_label_H
_geom_hbond_atom_site_label_A
_geom_hbond_site_symmetry_A
_geom_hbond_distance_DH
_geom_hbond_distance_HA
_geom_hbond_distance_DA
_geom_hbond_angle_DHA
O6 H6 O4 . 0.85 2.49 3.255(4) 150.5
O5 H5A O6 3_655 0.85 2.11 2.914(4) 157.1
O5 H5B O1 3_545 0.85 2.16 2.951(2) 155.6

loop_
_geom_torsion_atom_site_label_1
_geom_torsion_atom_site_label_2
_geom_torsion_atom_site_label_3
_geom_torsion_atom_site_label_4
_geom_torsion_site_symmetry_1
_geom_torsion_site_symmetry_4
_geom_torsion
O4 Zn1 O1 C1 1_455 . -44.54(17)
O4 Zn1 O1 C1 2_654 . 66.46(16)
O1 Zn1 O1 C1 2_554 . -168.66(17)
O4 Zn1 O1 Ca1 1_455 3_645 -169.11(6)
O4 Zn1 O1 Ca1 2_654 3_645 -58.11(7)
O1 Zn1 O1 Ca1 2_554 3_645 66.77(4)
O2 Ca1 O2 C1 2_655 . -96.5(3)
O3 Ca1 O2 C1 3_645 . 50.6(3)
O3 Ca1 O2 C1 4_546 . 140.4(3)
O5 Ca1 O2 C1 2_655 . -171.5(3)
O5 Ca1 O2 C1 . . -20.5(3)
O1 Ca1 O2 C1 3_645 . 110.5(3)
O1 Ca1 O2 C1 4_546 . -25.9(4)
Ca1 O2 C1 O1 . . -45.2(4)
Ca1 O2 C1 C3 . . 131.8(2)
Zn1 O1 C1 O2 . . 154.42(16)
Ca1 O1 C1 O2 3_645 . -82.4(2)
Zn1 O1 C1 C3 . . -22.6(2)
Ca1 O1 C1 C3 3_645 . 100.63(17)
Ca1 O3 C2 O4 3_645 . -82.2(3)
Ca1 O3 C2 C4 3_645 . 97.8(2)
Zn1 O4 C2 O3 1_655 . 1.6(2)
Zn1 O4 C2 C4 1_655 . -178.32(13)
O2 C1 C3 C5 . . -77.1(2)
O1 C1 C3 C5 . . 100.1(2)
O2 C1 C3 C4 . . 103.6(2)
O1 C1 C3 C4 . . -79.2(2)
C5 C3 C4 C5 . 3_655 -0.6(3)
C1 C3 C4 C5 . 3_655 178.61(17)
C5 C3 C4 C2 . . 178.36(17)
C1 C3 C4 C2 . . -2.4(3)
O3 C2 C4 C5 . 3_655 176.38(17)
O4 C2 C4 C5 . 3_655 -3.7(3)
O3 C2 C4 C3 . . -2.6(3)
O4 C2 C4 C3 . . 177.33(17)
C4 C3 C5 C4 . 3_655 0.6(3)
C1 C3 C5 C4 . 3_655 -178.66(17)
